data_1560743
loop_
_publ_author_name
'Elias Jesu Packiam, D.'
'Vidyasagar, Kanamaluru'

_publ_section_title
;
 Hydrothermal syntheses and characterization of phenyl- and
 benzyl-phosphonates and ethylene- and propylene-diphosphonates of
 cobalt(II), ACo(O3PR)2&#x00B7;xH2O and ACo(O3P-R-PO3)&#x00B7;2H2O (A =
 Ca, Sr, Ba; R = Ph, CH2Ph, -CH2CH2-, -CH2CH2CH2-)
;
_journal_name_full 'Journal of Solid State Chemistry'
_journal_page_first 115
_journal_page_last 122
_journal_paper_doi 10.1016/j.jssc.2018.08.031
_journal_volume 268
_journal_year 2018
_chemical_formula_moiety 'C14 H18 Co O8 P2 Sr'
_chemical_formula_sum 'C14 H18 Co O8 P2 Sr'
_chemical_formula_weight 522.77
_space_group_crystal_system monoclinic
_space_group_IT_number 14
_space_group_name_Hall '-P 2yab'
_space_group_name_H-M_alt 'P 1 21/a 1'
_atom_sites_solution_hydrogens geom
_cell_angle_alpha 90
_cell_angle_beta 92.076(2)
_cell_angle_gamma 90
_cell_formula_units_Z 4
_cell_length_a 8.0883(3)
_cell_length_b 15.4352(6)
_cell_length_c 15.3363(6)
_cell_measurement_reflns_used 1695
_cell_measurement_temperature 293(2)
_cell_measurement_theta_max 24.63
_cell_measurement_theta_min 2.66
_cell_volume 1913.40(13)
_computing_cell_refinement APEXII,Bruker,2004
_computing_data_collection APEXII,Bruker,2004
_computing_data_reduction SAINT,Bruker,2004
_computing_molecular_graphics 'ORTEP-3 (Farrugia, 1997)'
_computing_publication_material 'SHELXL-97 (Sheldrick, 1997)'
_computing_structure_refinement 'SHELXL-2014/7 (Sheldrick, 2014)'
_computing_structure_solution 'SHELXL-2014/7 (Sheldrick, 2014)'
_diffrn_ambient_temperature 293(2)
_diffrn_measured_fraction_theta_full 0.997
_diffrn_measured_fraction_theta_max 0.997
_diffrn_measurement_device_type 'Bruker ApexII ccd area detector'
_diffrn_measurement_method 'phi and omega scans'
_diffrn_radiation_type MoK\a
_diffrn_radiation_wavelength 0.71073
_diffrn_reflns_av_R_equivalents 0.0768
_diffrn_reflns_av_unetI/netI 0.0847
_diffrn_reflns_Laue_measured_fraction_full 0.997
_diffrn_reflns_Laue_measured_fraction_max 0.997
_diffrn_reflns_limit_h_max 7
_diffrn_reflns_limit_h_min -9
_diffrn_reflns_limit_k_max 18
_diffrn_reflns_limit_k_min -18
_diffrn_reflns_limit_l_max 18
_diffrn_reflns_limit_l_min -16
_diffrn_reflns_number 13033
_diffrn_reflns_point_group_measured_fraction_full 0.997
_diffrn_reflns_point_group_measured_fraction_max 0.997
_diffrn_reflns_theta_full 25.000
_diffrn_reflns_theta_max 25.000
_diffrn_reflns_theta_min 1.872
_diffrn_source 'fine-focus sealed tube'
_exptl_absorpt_coefficient_mu 3.860
_exptl_absorpt_correction_T_max 0.699
_exptl_absorpt_correction_T_min 0.512
_exptl_absorpt_correction_type multi-scan
_exptl_absorpt_process_details SADABS(Bruker,2004)
_exptl_crystal_colour Blue
_exptl_crystal_density_diffrn 1.815
_exptl_crystal_description Plate
_exptl_crystal_F_000 1044
_exptl_crystal_size_max 0.200
_exptl_crystal_size_mid 0.150
_exptl_crystal_size_min 0.100
_refine_diff_density_max 0.723
_refine_diff_density_min -0.764
_refine_diff_density_rms 0.147
_refine_ls_extinction_coef .
_refine_ls_extinction_method none
_refine_ls_goodness_of_fit_ref 1.247
_refine_ls_hydrogen_treatment constr
_refine_ls_matrix_type full
_refine_ls_number_parameters 335
_refine_ls_number_reflns 3358
_refine_ls_number_restraints 369
_refine_ls_restrained_S_all 1.194
_refine_ls_R_factor_all 0.1102
_refine_ls_R_factor_gt 0.0752
_refine_ls_shift/su_max 0.000
_refine_ls_shift/su_mean 0.000
_refine_ls_structure_factor_coef Fsqd
_refine_ls_weighting_details 'w=1/[\s^2^(Fo^2^)+26.2399P] where P=(Fo^2^+2Fc^2^)/3'
_refine_ls_weighting_scheme calc
_refine_ls_wR_factor_gt 0.1568
_refine_ls_wR_factor_ref 0.1688
_reflns_Friedel_coverage 0.000
_reflns_Friedel_fraction_full .
_reflns_Friedel_fraction_max .
_reflns_number_gt 2382
_reflns_number_total 3358
_reflns_threshold_expression 'I > 2\s(I)'
_cod_data_source_file 4.cif
_cod_data_source_block PCOD_4
_cod_depositor_comments
;
The following automatic conversions were performed:

data item '_space_group_crystal_system' value 'Monoclinic' was
changed to 'monoclinic' in accordance with the built-in table derived
from the CIF Core dictionary named 'cif_core.dic' version 2.4.5 last
updated on 2014-11-21.

Automatic conversion script
Id: cif_fix_values 8369 2020-08-20 11:38:08Z andrius 
;
_cod_original_sg_symbol_H-M P21/a
_cod_database_code 1560743
_shelx_space_group_comment
;
The symmetry employed for this shelxl refinement is uniquely defined
by the following loop, which should always be used as a source of
symmetry information in preference to the above space-group names.
They are only intended as comments.
;
_shelx_estimated_absorpt_t_min 0.512
_shelx_estimated_absorpt_t_max 0.699

loop_
_space_group_symop_operation_xyz
'x, y, z'
'-x+1/2, y+1/2, -z'
'-x, -y, -z'
'x-1/2, -y-1/2, z'

loop_
_atom_site_label
_atom_site_type_symbol
_atom_site_fract_x
_atom_site_fract_y
_atom_site_fract_z
_atom_site_U_iso_or_equiv
_atom_site_adp_type
_atom_site_occupancy
_atom_site_site_symmetry_order
_atom_site_calc_flag
_atom_site_refinement_flags_posn
_atom_site_refinement_flags_adp
_atom_site_refinement_flags_occupancy
_atom_site_disorder_assembly
_atom_site_disorder_group
Sr1 Sr 0.75398(12) 0.99979(7) 0.04311(7) 0.0227(3) Uani 1 1 d . . . . .
Co1 Co 0.61750(17) 0.74985(9) 0.00046(10) 0.0191(3) Uani 1 1 d . . . . .
P1 P 0.3831(3) 0.86327(17) 0.10604(17) 0.0188(6) Uani 1 1 d . . . . .
P2 P 0.3697(3) 0.63764(18) 0.89431(18) 0.0197(6) Uani 1 1 d . . . . .
O1 O 0.4952(9) 0.7838(5) 0.1033(5) 0.0279(18) Uani 1 1 d . . . . .
O2 O 0.2334(9) 0.8541(5) 0.0420(5) 0.0308(19) Uani 1 1 d . . . . .
O3 O 0.4671(8) 0.9477(4) 0.0854(4) 0.0230(17) Uani 1 1 d . . . . .
O4 O 0.4834(9) 0.7170(5) 0.8965(5) 0.0282(18) Uani 1 1 d . . . . .
O5 O 0.2309(9) 0.6464(5) 0.9591(5) 0.0247(17) Uani 1 1 d . . . . .
O6 O 0.4565(9) 0.5529(4) 0.9152(5) 0.0271(18) Uani 1 1 d . . . . .
O7W O 0.6667(14) 0.1185(7) 0.1566(6) 0.070(3) Uani 1 1 d . . . . .
O8W O 0.8470(12) 0.8806(6) 0.1586(6) 0.049(2) Uani 1 1 d . . . . .
C1 C 0.3021(16) 0.8651(8) 0.2133(7) 0.036(3) Uani 1 1 d D U . . .
H1A H 0.2245 0.9130 0.2144 0.044 Uiso 1 1 calc R U . A 1
H1B H 0.2376 0.8126 0.2191 0.044 Uiso 1 1 calc R U . A 1
C2A C 0.411(3) 0.8724(17) 0.2951(13) 0.047(5) Uani 0.507(13) 1 d D U P B 1
C3A C 0.525(4) 0.806(2) 0.312(2) 0.052(5) Uani 0.507(13) 1 d D U P B 1
H3A H 0.5384 0.7596 0.2740 0.063 Uiso 0.507(13) 1 calc R U P B 1
C4A C 0.618(4) 0.816(2) 0.390(2) 0.059(5) Uani 0.507(13) 1 d D U P B 1
H4A H 0.6980 0.7757 0.4056 0.071 Uiso 0.507(13) 1 calc R U P B 1
C5A C 0.590(4) 0.8872(18) 0.4434(19) 0.067(5) Uani 0.507(13) 1 d D U P B 1
H5A H 0.6585 0.8941 0.4929 0.080 Uiso 0.507(13) 1 calc R U P B 1
C6A C 0.466(3) 0.9484(19) 0.4278(16) 0.065(7) Uani 0.507(13) 1 d D U P B 1
H6A H 0.4451 0.9918 0.4680 0.078 Uiso 0.507(13) 1 calc R U P B 1
C7A C 0.373(3) 0.9420(16) 0.3494(13) 0.050(5) Uani 0.507(13) 1 d D U P B 1
H7A H 0.2903 0.9818 0.3342 0.060 Uiso 0.507(13) 1 calc R U P B 1
C2B C 0.449(3) 0.8708(16) 0.2776(15) 0.045(5) Uani 0.493(13) 1 d D U P B 2
C3B C 0.516(5) 0.802(2) 0.327(2) 0.051(5) Uiso 0.493(13) 1 d D U P B 2
H3B H 0.4598 0.7501 0.3217 0.062 Uiso 0.493(13) 1 calc R U P B 2
C4B C 0.656(4) 0.802(2) 0.384(3) 0.064(6) Uiso 0.493(13) 1 d D U P B 2
H4B H 0.6945 0.7503 0.4086 0.076 Uiso 0.493(13) 1 calc R U P B 2
C5B C 0.735(4) 0.8804(17) 0.4010(19) 0.068(6) Uani 0.493(13) 1 d D U P B 2
H5B H 0.8261 0.8843 0.4397 0.082 Uiso 0.493(13) 1 calc R U P B 2
C6B C 0.671(3) 0.9528(19) 0.3571(18) 0.065(6) Uani 0.493(13) 1 d D U P B 2
H6B H 0.7204 1.0064 0.3673 0.078 Uiso 0.493(13) 1 calc R U P B 2
C7B C 0.535(3) 0.9477(16) 0.2981(16) 0.050(5) Uani 0.493(13) 1 d D U P B 2
H7B H 0.4989 0.9985 0.2708 0.060 Uiso 0.493(13) 1 calc R U P B 2
C8 C 0.2716(15) 0.6362(8) 0.7867(7) 0.040(3) Uani 1 1 d D U . . .
H8A H 0.2069 0.5833 0.7828 0.048 Uiso 1 1 calc R U . C 3
H8B H 0.1932 0.6838 0.7846 0.048 Uiso 1 1 calc R U . C 3
C9A C 0.365(4) 0.6414(17) 0.7059(14) 0.043(5) Uani 0.511(12) 1 d D U P D 3
C10A C 0.424(6) 0.719(2) 0.676(2) 0.054(5) Uani 0.511(12) 1 d D U P D 3
H10A H 0.4144 0.7703 0.7074 0.064 Uiso 0.511(12) 1 calc R U P D 3
C11A C 0.498(5) 0.718(2) 0.595(2) 0.063(5) Uani 0.511(12) 1 d D U P D 3
H11A H 0.5231 0.7700 0.5680 0.076 Uiso 0.511(12) 1 calc R U P D 3
C12A C 0.534(4) 0.6394(16) 0.5529(17) 0.059(5) Uani 0.511(12) 1 d D U P D 3
H12A H 0.6082 0.6380 0.5079 0.071 Uiso 0.511(12) 1 calc R U P D 3
C13A C 0.457(3) 0.5634(18) 0.5806(15) 0.058(5) Uani 0.511(12) 1 d D U P D 3
H13A H 0.4622 0.5128 0.5478 0.069 Uiso 0.511(12) 1 calc R U P D 3
C14A C 0.371(3) 0.5647(17) 0.6583(14) 0.049(5) Uani 0.511(12) 1 d D U P D 3
H14A H 0.3194 0.5150 0.6779 0.058 Uiso 0.511(12) 1 calc R U P D 3
C9B C 0.402(3) 0.6287(19) 0.7215(15) 0.045(5) Uani 0.489(12) 1 d D U P D 4
C10B C 0.436(6) 0.696(2) 0.664(2) 0.051(5) Uani 0.489(12) 1 d D U P D 4
H10B H 0.3734 0.7463 0.6686 0.061 Uiso 0.489(12) 1 calc R U P D 4
C11B C 0.555(4) 0.695(2) 0.600(2) 0.060(6) Uani 0.489(12) 1 d D U P D 4
H11B H 0.5692 0.7422 0.5637 0.072 Uiso 0.489(12) 1 calc R U P D 4
C12B C 0.652(4) 0.6216(19) 0.5917(19) 0.067(5) Uani 0.489(12) 1 d D U P D 4
H12B H 0.7253 0.6179 0.5466 0.080 Uiso 0.489(12) 1 calc R U P D 4
C13B C 0.640(3) 0.5533(19) 0.6504(16) 0.059(6) Uani 0.489(12) 1 d D U P D 4
H13B H 0.7139 0.5070 0.6510 0.071 Uiso 0.489(12) 1 calc R U P D 4
C14B C 0.511(3) 0.5582(17) 0.7085(16) 0.047(5) Uani 0.489(12) 1 d D U P D 4
H14B H 0.4944 0.5095 0.7427 0.056 Uiso 0.489(12) 1 calc R U P D 4

loop_
_atom_site_aniso_label
_atom_site_aniso_U_11
_atom_site_aniso_U_22
_atom_site_aniso_U_33
_atom_site_aniso_U_23
_atom_site_aniso_U_13
_atom_site_aniso_U_12
Sr1 0.0191(5) 0.0131(5) 0.0360(6) -0.0004(5) 0.0027(4) -0.0019(4)
Co1 0.0191(7) 0.0144(7) 0.0238(7) 0.0005(6) 0.0007(5) 0.0000(6)
P1 0.0211(14) 0.0133(14) 0.0223(15) -0.0004(12) 0.0035(11) -0.0014(11)
P2 0.0185(14) 0.0142(14) 0.0264(15) -0.0020(12) -0.0006(11) 0.0014(11)
O1 0.031(4) 0.021(4) 0.033(4) 0.008(3) 0.005(3) 0.007(3)
O2 0.027(4) 0.015(4) 0.049(5) -0.001(4) -0.010(4) -0.006(3)
O3 0.025(4) 0.017(4) 0.026(4) 0.004(3) 0.001(3) -0.007(3)
O4 0.029(4) 0.020(4) 0.036(5) 0.005(3) -0.001(3) -0.004(3)
O5 0.030(4) 0.017(4) 0.027(4) 0.000(3) 0.004(3) 0.005(3)
O6 0.025(4) 0.011(4) 0.045(5) 0.005(3) 0.004(3) 0.006(3)
O7W 0.097(8) 0.060(7) 0.053(6) 0.007(6) 0.033(6) 0.033(6)
O8W 0.067(6) 0.035(5) 0.043(5) -0.003(4) -0.007(5) 0.005(5)
C1 0.060(7) 0.030(7) 0.019(6) -0.004(5) 0.016(5) -0.001(6)
C2A 0.077(9) 0.044(8) 0.021(8) -0.004(7) 0.007(8) -0.001(8)
C3A 0.063(9) 0.057(9) 0.037(9) -0.008(8) 0.008(9) 0.002(8)
C4A 0.069(10) 0.066(10) 0.044(9) 0.011(9) 0.007(9) 0.007(9)
C5A 0.079(10) 0.073(10) 0.048(9) 0.003(9) -0.004(9) -0.002(9)
C6A 0.083(14) 0.066(13) 0.044(12) -0.003(11) -0.007(12) -0.012(12)
C7A 0.079(11) 0.043(10) 0.029(9) -0.004(9) 0.000(9) 0.002(9)
C2B 0.072(9) 0.042(8) 0.021(8) -0.003(8) 0.011(8) 0.003(8)
C5B 0.075(11) 0.073(11) 0.055(10) 0.008(10) 0.000(10) 0.015(10)
C6B 0.075(12) 0.066(12) 0.053(11) -0.004(11) -0.009(10) 0.002(11)
C7B 0.072(11) 0.050(10) 0.029(9) -0.002(9) 0.000(9) 0.007(9)
C8 0.047(7) 0.034(7) 0.037(7) -0.002(6) -0.006(5) -0.020(6)
C9A 0.061(9) 0.042(9) 0.026(8) 0.005(8) 0.000(8) -0.011(8)
C10A 0.076(10) 0.054(11) 0.031(9) 0.012(9) 0.004(9) -0.015(10)
C11A 0.078(11) 0.070(11) 0.041(9) 0.017(9) 0.008(10) -0.011(10)
C12A 0.070(12) 0.075(12) 0.034(10) 0.010(9) 0.019(9) 0.003(11)
C13A 0.067(10) 0.068(11) 0.038(9) -0.004(9) 0.008(8) 0.003(9)
C14A 0.066(11) 0.051(10) 0.030(9) -0.001(9) -0.001(9) -0.003(9)
C9B 0.065(9) 0.046(9) 0.024(8) 0.003(8) 0.000(8) -0.019(8)
C10B 0.073(10) 0.051(11) 0.028(9) 0.008(9) 0.004(9) -0.007(10)
C11B 0.076(12) 0.067(12) 0.038(9) 0.013(9) 0.006(10) -0.008(10)
C12B 0.076(11) 0.083(11) 0.043(10) 0.001(9) 0.018(9) -0.005(10)
C13B 0.069(12) 0.071(12) 0.038(11) -0.007(10) 0.008(10) -0.007(11)
C14B 0.058(10) 0.056(10) 0.026(9) -0.001(8) 0.004(8) -0.014(9)

loop_
_atom_type_symbol
_atom_type_description
_atom_type_scat_dispersion_real
_atom_type_scat_dispersion_imag
_atom_type_scat_source
C C 0.0033 0.0016 'International Tables Vol C Tables 4.2.6.8 and 6.1.1.4'
H H 0.0000 0.0000 'International Tables Vol C Tables 4.2.6.8 and 6.1.1.4'
O O 0.0106 0.0060 'International Tables Vol C Tables 4.2.6.8 and 6.1.1.4'
P P 0.1023 0.0942 'International Tables Vol C Tables 4.2.6.8 and 6.1.1.4'
Co Co 0.3494 0.9721 'International Tables Vol C Tables 4.2.6.8 and 6.1.1.4'
Sr Sr -1.5307 3.2498 'International Tables Vol C Tables 4.2.6.8 and 6.1.1.4'

loop_
_geom_angle_atom_site_label_1
_geom_angle_atom_site_label_2
_geom_angle_atom_site_label_3
_geom_angle
_geom_angle_site_symmetry_1
_geom_angle_site_symmetry_3
O6 Sr1 O3 150.8(2) 2_656 .
O6 Sr1 O5 116.9(2) 2_656 4_674
O3 Sr1 O5 78.7(2) . 4_674
O6 Sr1 O2 78.2(2) 2_656 3_675
O3 Sr1 O2 116.8(2) . 3_675
O5 Sr1 O2 120.4(2) 4_674 3_675
O6 Sr1 O7W 82.9(3) 2_656 1_565
O3 Sr1 O7W 77.6(3) . 1_565
O5 Sr1 O7W 155.8(3) 4_674 1_565
O2 Sr1 O7W 75.3(3) 3_675 1_565
O6 Sr1 O8W 79.5(3) 2_656 .
O3 Sr1 O8W 81.4(3) . .
O5 Sr1 O8W 75.0(3) 4_674 .
O2 Sr1 O8W 157.1(3) 3_675 .
O7W Sr1 O8W 96.7(3) 1_565 .
O6 Sr1 O6 72.8(3) 2_656 4_674
O3 Sr1 O6 131.5(2) . 4_674
O5 Sr1 O6 54.5(2) 4_674 4_674
O2 Sr1 O6 82.1(2) 3_675 4_674
O7W Sr1 O6 149.7(3) 1_565 4_674
O8W Sr1 O6 96.4(3) . 4_674
O6 Sr1 O3 131.2(2) 2_656 3_675
O3 Sr1 O3 72.6(2) . 3_675
O5 Sr1 O3 82.4(2) 4_674 3_675
O2 Sr1 O3 54.5(2) 3_675 3_675
O7W Sr1 O3 94.9(3) 1_565 3_675
O8W Sr1 O3 148.4(2) . 3_675
O6 Sr1 O3 87.9(2) 4_674 3_675
O6 Sr1 P2 95.74(17) 2_656 4_674
O3 Sr1 P2 104.91(17) . 4_674
O5 Sr1 P2 27.24(16) 4_674 4_674
O2 Sr1 P2 101.18(18) 3_675 4_674
O7W Sr1 P2 176.4(2) 1_565 4_674
O8W Sr1 P2 86.3(2) . 4_674
O6 Sr1 P2 27.28(15) 4_674 4_674
O3 Sr1 P2 83.45(16) 3_675 4_674
O6 Sr1 P1 104.65(18) 2_656 3_675
O3 Sr1 P1 95.31(17) . 3_675
O5 Sr1 P1 101.38(17) 4_674 3_675
O2 Sr1 P1 27.39(17) 3_675 3_675
O7W Sr1 P1 85.5(2) 1_565 3_675
O8W Sr1 P1 175.5(2) . 3_675
O6 Sr1 P1 83.51(17) 4_674 3_675
O3 Sr1 P1 27.18(15) 3_675 3_675
P2 Sr1 P1 91.68(7) 4_674 3_675
O6 Sr1 Sr1 37.88(16) 2_656 3_775
O3 Sr1 Sr1 161.59(17) . 3_775
O5 Sr1 Sr1 84.16(16) 4_674 3_775
O2 Sr1 Sr1 77.79(17) 3_675 3_775
O7W Sr1 Sr1 118.8(3) 1_565 3_775
O8W Sr1 Sr1 87.8(2) . 3_775
O6 Sr1 Sr1 34.93(15) 4_674 3_775
O3 Sr1 Sr1 111.80(15) 3_675 3_775
P2 Sr1 Sr1 59.25(5) 4_674 3_775
P1 Sr1 Sr1 94.52(6) 3_675 3_775
O6 Sr1 Sr1 160.92(17) 2_656 3_675
O3 Sr1 Sr1 37.68(16) . 3_675
O5 Sr1 Sr1 78.29(16) 4_674 3_675
O2 Sr1 Sr1 84.17(16) 3_675 3_675
O7W Sr1 Sr1 85.7(3) 1_565 3_675
O8W Sr1 Sr1 117.1(2) . 3_675
O6 Sr1 Sr1 111.98(16) 4_674 3_675
O3 Sr1 Sr1 34.92(14) 3_675 3_675
P2 Sr1 Sr1 94.66(6) 4_674 3_675
P1 Sr1 Sr1 59.05(5) 3_675 3_675
Sr1 Sr1 Sr1 143.81(5) 3_775 3_675
O2 Co1 O4 107.3(3) 4_675 1_554
O2 Co1 O5 123.5(3) 4_675 4_674
O4 Co1 O5 101.5(3) 1_554 4_674
O2 Co1 O1 102.0(3) 4_675 .
O4 Co1 O1 116.2(3) 1_554 .
O5 Co1 O1 107.2(3) 4_674 .
O3 P1 O1 114.5(4) . .
O3 P1 O2 107.2(4) . .
O1 P1 O2 111.3(4) . .
O3 P1 C1 111.2(5) . .
O1 P1 C1 106.0(5) . .
O2 P1 C1 106.4(5) . .
O3 P1 Sr1 55.9(3) . 3_675
O1 P1 Sr1 133.2(3) . 3_675
O2 P1 Sr1 51.3(3) . 3_675
C1 P1 Sr1 120.3(4) . 3_675
O6 P2 O4 114.4(4) . .
O6 P2 O5 106.5(4) . .
O4 P2 O5 111.6(4) . .
O6 P2 C8 111.6(6) . .
O4 P2 C8 105.9(5) . .
O5 P2 C8 106.6(5) . .
O6 P2 Sr1 55.6(3) . 4_576
O4 P2 Sr1 133.5(3) . 4_576
O5 P2 Sr1 51.0(3) . 4_576
C8 P2 Sr1 120.1(4) . 4_576
P1 O1 Co1 123.6(4) . .
P1 O2 Co1 129.9(5) . 4_575
P1 O2 Sr1 101.3(3) . 3_675
Co1 O2 Sr1 125.0(4) 4_575 3_675
P1 O3 Sr1 138.0(4) . .
P1 O3 Sr1 96.9(3) . 3_675
Sr1 O3 Sr1 107.4(2) . 3_675
P2 O4 Co1 122.6(4) . 1_556
P2 O5 Co1 130.0(4) . 4_576
P2 O5 Sr1 101.8(3) . 4_576
Co1 O5 Sr1 125.0(3) 4_576 4_576
P2 O6 Sr1 138.4(4) . 2_646
P2 O6 Sr1 97.1(3) . 4_576
Sr1 O6 Sr1 107.2(3) 2_646 4_576
C2A C1 P1 122.9(14) . .
C2B C1 P1 107.1(13) . .
C2A C1 H1A 106.6 . .
P1 C1 H1A 106.6 . .
C2A C1 H1B 106.6 . .
P1 C1 H1B 106.6 . .
H1A C1 H1B 106.6 . .
C3A C2A C7A 128(2) . .
C3A C2A C1 117.2(19) . .
C7A C2A C1 114.8(17) . .
C2A C3A C4A 114(3) . .
C2A C3A H3A 123.1 . .
C4A C3A H3A 123.1 . .
C5A C4A C3A 120(3) . .
C5A C4A H4A 119.9 . .
C3A C4A H4A 119.9 . .
C6A C5A C4A 124(3) . .
C6A C5A H5A 117.9 . .
C4A C5A H5A 117.9 . .
C5A C6A C7A 117(3) . .
C5A C6A H6A 121.3 . .
C7A C6A H6A 121.3 . .
C6A C7A C2A 116(2) . .
C6A C7A H7A 121.8 . .
C2A C7A H7A 121.8 . .
C3B C2B C7B 110(2) . .
C3B C2B C1 126(2) . .
C7B C2B C1 124.3(19) . .
C4B C3B C2B 129(4) . .
C4B C3B H3B 115.4 . .
C2B C3B H3B 115.4 . .
C5B C4B C3B 118(4) . .
C5B C4B H4B 121.1 . .
C3B C4B H4B 121.1 . .
C6B C5B C4B 116(3) . .
C6B C5B H5B 121.8 . .
C4B C5B H5B 121.8 . .
C5B C6B C7B 122(3) . .
C5B C6B H6B 118.8 . .
C7B C6B H6B 118.8 . .
C6B C7B C2B 124(2) . .
C6B C7B H7B 117.9 . .
C2B C7B H7B 117.9 . .
C9A C8 P2 122.9(15) . .
C9B C8 P2 108.5(14) . .
C9A C8 H8A 106.6 . .
P2 C8 H8A 106.6 . .
C9A C8 H8B 106.6 . .
P2 C8 H8B 106.6 . .
H8A C8 H8B 106.6 . .
C10A C9A C14A 123(2) . .
C10A C9A C8 121(2) . .
C14A C9A C8 115.0(18) . .
C9A C10A C11A 117(3) . .
C9A C10A H10A 121.7 . .
C11A C10A H10A 121.7 . .
C10A C11A C12A 122(3) . .
C10A C11A H11A 119.2 . .
C12A C11A H11A 119.2 . .
C13A C12A C11A 119(3) . .
C13A C12A H12A 120.7 . .
C11A C12A H12A 120.7 . .
C14A C13A C12A 119(2) . .
C14A C13A H13A 120.5 . .
C12A C13A H13A 120.5 . .
C9A C14A C13A 119(2) . .
C9A C14A H14A 120.4 . .
C13A C14A H14A 120.4 . .
C10B C9B C14B 110(2) . .
C10B C9B C8 122(2) . .
C14B C9B C8 128(2) . .
C9B C10B C11B 126(3) . .
C9B C10B H10B 117.0 . .
C11B C10B H10B 117.0 . .
C12B C11B C10B 119(3) . .
C12B C11B H11B 120.6 . .
C10B C11B H11B 120.6 . .
C11B C12B C13B 120(3) . .
C11B C12B H12B 119.8 . .
C13B C12B H12B 119.8 . .
C12B C13B C14B 116(3) . .
C12B C13B H13B 121.9 . .
C14B C13B H13B 121.9 . .
C13B C14B C9B 128(2) . .
C13B C14B H14B 116.1 . .
C9B C14B H14B 116.1 . .

loop_
_geom_bond_atom_site_label_1
_geom_bond_atom_site_label_2
_geom_bond_distance
_geom_bond_site_symmetry_2
Sr1 O6 2.541(7) 2_656
Sr1 O3 2.562(7) .
Sr1 O5 2.601(7) 4_674
Sr1 O2 2.610(8) 3_675
Sr1 O7W 2.640(10) 1_565
Sr1 O8W 2.644(9) .
Sr1 O6 2.725(7) 4_674
Sr1 O3 2.735(7) 3_675
Sr1 P2 3.277(3) 4_674
Sr1 P1 3.278(3) 3_675
Sr1 Sr1 4.2390(19) 3_775
Sr1 Sr1 4.2702(19) 3_675
Co1 O2 1.953(7) 4_675
Co1 O4 1.962(8) 1_554
Co1 O5 1.962(7) 4_674
Co1 O1 1.963(7) .
P1 O3 1.508(7) .
P1 O1 1.527(7) .
P1 O2 1.537(8) .
P1 C1 1.793(10) .
P1 Sr1 3.278(3) 3_675
P2 O6 1.514(7) .
P2 O4 1.531(8) .
P2 O5 1.532(7) .
P2 C8 1.805(12) .
P2 Sr1 3.277(3) 4_576
O2 Co1 1.953(7) 4_575
O2 Sr1 2.610(8) 3_675
O3 Sr1 2.735(7) 3_675
O4 Co1 1.962(8) 1_556
O5 Co1 1.962(7) 4_576
O5 Sr1 2.601(7) 4_576
O6 Sr1 2.541(7) 2_646
O6 Sr1 2.725(7) 4_576
O7W Sr1 2.640(10) 1_545
C1 C2A 1.510(19) .
C1 C2B 1.519(19) .
C1 H1A 0.9700 .
C1 H1B 0.9700 .
C2A C3A 1.395(10) .
C2A C7A 1.400(10) .
C3A C4A 1.397(10) .
C3A H3A 0.9300 .
C4A C5A 1.394(10) .
C4A H4A 0.9300 .
C5A C6A 1.394(10) .
C5A H5A 0.9300 .
C6A C7A 1.397(10) .
C6A H6A 0.9300 .
C7A H7A 0.9300 .
C2B C3B 1.398(10) .
C2B C7B 1.404(10) .
C3B C4B 1.398(10) .
C3B H3B 0.9300 .
C4B C5B 1.397(10) .
C4B H4B 0.9300 .
C5B C6B 1.395(10) .
C5B H5B 0.9300 .
C6B C7B 1.403(10) .
C6B H6B 0.9300 .
C7B H7B 0.9300 .
C8 C9A 1.478(18) .
C8 C9B 1.483(18) .
C8 H8A 0.9700 .
C8 H8B 0.9700 .
C9A C10A 1.379(19) .
C9A C14A 1.393(19) .
C10A C11A 1.395(19) .
C10A H10A 0.9300 .
C11A C12A 1.408(19) .
C11A H11A 0.9300 .
C12A C13A 1.404(19) .
C12A H12A 0.9300 .
C13A C14A 1.399(18) .
C13A H13A 0.9300 .
C14A H14A 0.9300 .
C9B C10B 1.395(19) .
C9B C14B 1.419(19) .
C10B C11B 1.404(19) .
C10B H10B 0.9300 .
C11B C12B 1.381(19) .
C11B H11B 0.9300 .
C12B C13B 1.391(19) .
C12B H12B 0.9300 .
C13B C14B 1.401(18) .
C13B H13B 0.9300 .
C14B H14B 0.9300 .
